data_7018845
loop_
_publ_author_name
'Kozma, \'Agnes'
'Ib\'a\~nez, Susana'
'Silaghi-Dumitrescu, Radu'
'Sanz Miguel, Pablo J.'
'Gupta, Deepali'
'Lippert, Bernhard'

_publ_section_title
;
 7-Methylguanine: protonation, formation of linkage isomers with
 trans-(NH3)2PtII, and base pairing properties
;
_journal_issue 20
_journal_name_full 'Dalton Transactions'
_journal_page_first 6094
_journal_paper_doi 10.1039/c2dt12228f
_journal_volume 41
_journal_year 2012
_chemical_formula_moiety 'C12 H20 N12 O2 Pt, 2(Cl O4)'
_chemical_formula_sum 'C12 H20 Cl2 N12 O10 Pt'
_chemical_formula_weight 758.39
_chemical_name_systematic
;
?
;
_space_group_IT_number 14
_symmetry_cell_setting monoclinic
_symmetry_space_group_name_Hall '-P 2ybc'
_symmetry_space_group_name_H-M 'P 1 21/c 1'
_atom_sites_solution_hydrogens geom
_atom_sites_solution_primary direct
_atom_sites_solution_secondary difmap
_audit_creation_date 2010-08-24T16:08:13-00:00
_audit_creation_method 'WinGX routine CIF_UPDATE'
_cell_angle_alpha 90
_cell_angle_beta 108.876(8)
_cell_angle_gamma 90
_cell_formula_units_Z 2
_cell_length_a 9.5564(7)
_cell_length_b 12.7157(7)
_cell_length_c 9.7164(7)
_cell_measurement_reflns_used 2175
_cell_measurement_temperature 150(2)
_cell_measurement_theta_max 28.8995
_cell_measurement_theta_min 2.2107
_cell_volume 1117.20(14)
_computing_structure_refinement 'SHELXL-97 (Sheldrick, 1997)'
_computing_structure_solution 'SHELXS-97 (Sheldrick, 1990)'
_diffrn_ambient_temperature 150(2)
_diffrn_measured_fraction_theta_full 1
_diffrn_measured_fraction_theta_max 0.872
_diffrn_radiation_monochromator graphite
_diffrn_radiation_type MoK\a
_diffrn_radiation_wavelength 0.71073
_diffrn_reflns_av_R_equivalents 0.0417
_diffrn_reflns_av_unetI/netI 0.0994
_diffrn_reflns_limit_h_max 11
_diffrn_reflns_limit_h_min -12
_diffrn_reflns_limit_k_max 9
_diffrn_reflns_limit_k_min -16
_diffrn_reflns_limit_l_max 13
_diffrn_reflns_limit_l_min -6
_diffrn_reflns_number 4892
_diffrn_reflns_theta_full 25
_diffrn_reflns_theta_max 28.96
_diffrn_reflns_theta_min 2.25
_exptl_absorpt_coefficient_mu 6.6
_exptl_absorpt_correction_T_max 0.517
_exptl_absorpt_correction_T_min 0.495
_exptl_absorpt_correction_type multi-scan
_exptl_absorpt_process_details sadabs
_exptl_crystal_colour colorless
_exptl_crystal_density_diffrn 2.254
_exptl_crystal_density_method 'not measured'
_exptl_crystal_description prisms
_exptl_crystal_F_000 736
_exptl_crystal_size_max 0.15
_exptl_crystal_size_mid 0.1
_exptl_crystal_size_min 0.1
_refine_diff_density_max 2.165
_refine_diff_density_min -1.161
_refine_diff_density_rms 0.175
_refine_ls_extinction_method none
_refine_ls_goodness_of_fit_ref 0.906
_refine_ls_hydrogen_treatment constr
_refine_ls_matrix_type full
_refine_ls_number_parameters 170
_refine_ls_number_reflns 2578
_refine_ls_number_restraints 0
_refine_ls_restrained_S_all 0.906
_refine_ls_R_factor_all 0.0711
_refine_ls_R_factor_gt 0.0321
_refine_ls_shift/su_max 0.001
_refine_ls_shift/su_mean 0
_refine_ls_structure_factor_coef Fsqd
_refine_ls_weighting_details 'calc w=1/[\s^2^(Fo^2^)+(0.0000P)^2^+0.0000P] where P=(Fo^2^+2Fc^2^)/3'
_refine_ls_weighting_scheme calc
_refine_ls_wR_factor_gt 0.0423
_refine_ls_wR_factor_ref 0.0447
_reflns_number_gt 1589
_reflns_number_total 2578
_reflns_threshold_expression >2sigma(I)
_cod_data_source_file c2dt12228f.txt
_cod_data_source_block 4_AGK1702_sanz
_cod_original_cell_volume 1117.20(13)
_cod_original_sg_symbol_H-M P21/c
_cod_database_code 7018845

loop_
_symmetry_equiv_pos_as_xyz
'x, y, z'
'-x, y+1/2, -z+1/2'
'-x, -y, -z'
'x, -y-1/2, z-1/2'

loop_
_atom_site_label
_atom_site_type_symbol
_atom_site_fract_x
_atom_site_fract_y
_atom_site_fract_z
_atom_site_U_iso_or_equiv
_atom_site_adp_type
_atom_site_occupancy
_atom_site_symmetry_multiplicity
_atom_site_calc_flag
_atom_site_refinement_flags
Pt1 Pt 0 0 0.5 0.01470(8) Uani 1 2 d S
N11 N -0.2125(4) 0.0489(3) 0.4172(4) 0.0199(11) Uani 1 1 d .
H11A H -0.2691 -0.0041 0.3647 0.03 Uiso 1 1 calc R
H11B H -0.2174 0.1054 0.3584 0.03 Uiso 1 1 calc R
H11C H -0.2465 0.0673 0.4911 0.03 Uiso 1 1 calc R
N1 N 0.3663(4) 0.1890(3) 0.2332(4) 0.0166(10) Uani 1 1 d .
H1A H 0.4298 0.2002 0.1864 0.02 Uiso 1 1 calc R
C2 C 0.3392(6) 0.0859(4) 0.2605(6) 0.0190(13) Uani 1 1 d .
N2 N 0.4170(4) 0.0144(4) 0.2174(4) 0.0257(12) Uani 1 1 d .
H2A H 0.4046 -0.0528 0.2313 0.031 Uiso 1 1 calc R
H2B H 0.4812 0.0343 0.1748 0.031 Uiso 1 1 calc R
N3 N 0.2447(5) 0.0565(3) 0.3233(5) 0.0179(11) Uani 1 1 d .
C4 C 0.1750(5) 0.1397(4) 0.3629(5) 0.0131(12) Uani 1 1 d .
C5 C 0.1953(8) 0.2426(4) 0.3386(7) 0.0170(16) Uani 1 1 d .
C6 C 0.3021(6) 0.2765(4) 0.2731(6) 0.0169(12) Uani 1 1 d .
O6 O 0.3381(4) 0.3649(3) 0.2518(4) 0.0259(10) Uani 1 1 d .
N7 N 0.1064(5) 0.2999(3) 0.3980(4) 0.0133(10) Uani 1 1 d .
C7 C 0.0809(7) 0.4132(4) 0.3918(6) 0.0288(16) Uani 1 1 d .
H7A H 0.0106 0.4305 0.4428 0.043 Uiso 1 1 calc R
H7B H 0.0404 0.4355 0.29 0.043 Uiso 1 1 calc R
H7C H 0.1746 0.4497 0.4384 0.043 Uiso 1 1 calc R
C8 C 0.0342(6) 0.2309(4) 0.4504(5) 0.0168(12) Uani 1 1 d .
H8A H -0.0372 0.2489 0.4954 0.02 Uiso 1 1 calc R
N9 N 0.0741(5) 0.1314(3) 0.4322(4) 0.0149(10) Uani 1 1 d .
Cl1 Cl 0.67683(16) 0.21481(11) 0.05811(15) 0.0240(3) Uani 1 1 d .
O11 O 0.8186(6) 0.2352(5) 0.1570(5) 0.063(2) Uani 1 1 d .
O12 O 0.6823(4) 0.2125(3) -0.0864(4) 0.0250(9) Uani 1 1 d .
O13 O 0.5770(5) 0.2946(4) 0.0700(4) 0.0631(15) Uani 1 1 d .
O14 O 0.6259(6) 0.1171(4) 0.0934(5) 0.0702(17) Uani 1 1 d .

loop_
_atom_site_aniso_label
_atom_site_aniso_U_11
_atom_site_aniso_U_22
_atom_site_aniso_U_33
_atom_site_aniso_U_23
_atom_site_aniso_U_13
_atom_site_aniso_U_12
Pt1 0.01421(14) 0.01327(13) 0.01938(14) 0.0032(3) 0.00925(10) 0.0005(3)
N11 0.020(3) 0.014(2) 0.026(3) 0.005(2) 0.008(2) 0.001(2)
N1 0.014(3) 0.021(2) 0.021(3) 0.004(2) 0.014(2) 0.002(2)
C2 0.011(3) 0.022(3) 0.027(3) -0.004(3) 0.010(3) 0.003(3)
N2 0.029(3) 0.006(3) 0.052(3) -0.002(3) 0.026(2) -0.002(2)
N3 0.018(3) 0.014(2) 0.028(3) -0.002(2) 0.015(2) 0.000(2)
C4 0.010(3) 0.012(3) 0.016(3) 0.001(3) 0.002(2) 0.003(2)
C5 0.018(4) 0.009(3) 0.023(4) -0.008(3) 0.004(3) -0.002(3)
C6 0.011(3) 0.022(3) 0.016(3) 0.001(3) 0.002(2) 0.003(3)
O6 0.022(2) 0.014(2) 0.046(3) 0.013(2) 0.016(2) -0.0002(18)
N7 0.012(3) 0.012(2) 0.017(2) -0.002(2) 0.006(2) 0.004(2)
C7 0.040(4) 0.015(3) 0.039(4) 0.001(3) 0.023(3) 0.009(3)
C8 0.015(3) 0.020(3) 0.018(3) 0.000(3) 0.009(2) 0.003(3)
N9 0.014(3) 0.016(2) 0.015(2) 0.003(2) 0.006(2) -0.005(2)
Cl1 0.0194(8) 0.0343(8) 0.0221(8) 0.0047(8) 0.0119(6) -0.0014(7)
O11 0.026(4) 0.139(6) 0.025(3) -0.006(3) 0.007(3) -0.016(3)
O12 0.023(2) 0.037(2) 0.018(2) -0.003(2) 0.0101(18) -0.0051(19)
O13 0.067(4) 0.088(4) 0.041(3) 0.004(3) 0.027(3) 0.041(3)
O14 0.106(5) 0.058(3) 0.064(4) 0.011(3) 0.051(4) -0.035(3)

loop_
_atom_type_symbol
_atom_type_description
_atom_type_scat_dispersion_real
_atom_type_scat_dispersion_imag
_atom_type_scat_source
C C 0.0033 0.0016 'International Tables Vol C Tables 4.2.6.8 and 6.1.1.4'
H H 0 0 'International Tables Vol C Tables 4.2.6.8 and 6.1.1.4'
N N 0.0061 0.0033 'International Tables Vol C Tables 4.2.6.8 and 6.1.1.4'
O O 0.0106 0.006 'International Tables Vol C Tables 4.2.6.8 and 6.1.1.4'
Cl Cl 0.1484 0.1585 'International Tables Vol C Tables 4.2.6.8 and 6.1.1.4'
Pt Pt -1.7033 8.3905 'International Tables Vol C Tables 4.2.6.8 and 6.1.1.4'

loop_
_geom_angle_atom_site_label_1
_geom_angle_atom_site_label_2
_geom_angle_atom_site_label_3
_geom_angle
_geom_angle_site_symmetry_1
_geom_angle_site_symmetry_3
N9 Pt1 N9 179.9990(10) . 3_556
N9 Pt1 N11 88.33(16) . 3_556
N9 Pt1 N11 91.67(16) 3_556 3_556
N9 Pt1 N11 91.67(16) . .
N9 Pt1 N11 88.33(16) 3_556 .
N11 Pt1 N11 180 3_556 .
Pt1 N11 H11A 109.5 . .
Pt1 N11 H11B 109.5 . .
H11A N11 H11B 109.5 . .
Pt1 N11 H11C 109.5 . .
H11A N11 H11C 109.5 . .
H11B N11 H11C 109.5 . .
C2 N1 C6 125.7(4) . .
C2 N1 H1A 117.2 . .
C6 N1 H1A 117.2 . .
N3 C2 N2 119.9(5) . .
N3 C2 N1 124.5(5) . .
N2 C2 N1 115.6(4) . .
C2 N2 H2A 120 . .
C2 N2 H2B 120 . .
H2A N2 H2B 120 . .
C2 N3 C4 112.7(4) . .
N9 C4 C5 109.2(5) . .
N9 C4 N3 124.8(4) . .
C5 C4 N3 126.0(5) . .
C4 C5 N7 107.2(5) . .
C4 C5 C6 122.1(6) . .
N7 C5 C6 130.6(5) . .
O6 C6 N1 121.4(5) . .
O6 C6 C5 129.6(5) . .
N1 C6 C5 109.0(5) . .
C8 N7 C5 106.3(4) . .
C8 N7 C7 124.9(4) . .
C5 N7 C7 128.4(4) . .
N7 C7 H7A 109.5 . .
N7 C7 H7B 109.5 . .
H7A C7 H7B 109.5 . .
N7 C7 H7C 109.5 . .
H7A C7 H7C 109.5 . .
H7B C7 H7C 109.5 . .
N7 C8 N9 111.7(4) . .
N7 C8 H8A 124.2 . .
N9 C8 H8A 124.2 . .
C4 N9 C8 105.6(4) . .
C4 N9 Pt1 128.0(3) . .
C8 N9 Pt1 126.4(3) . .
O11 Cl1 O14 109.0(3) . .
O11 Cl1 O12 110.0(3) . .
O14 Cl1 O12 110.3(3) . .
O11 Cl1 O13 109.6(3) . .
O14 Cl1 O13 108.3(3) . .
O12 Cl1 O13 109.6(2) . .

loop_
_geom_bond_atom_site_label_1
_geom_bond_atom_site_label_2
_geom_bond_distance
_geom_bond_site_symmetry_2
Pt1 N9 2.007(4) .
Pt1 N9 2.007(4) 3_556
Pt1 N11 2.025(4) 3_556
Pt1 N11 2.025(4) .
N11 H11A 0.91 .
N11 H11B 0.91 .
N11 H11C 0.91 .
N1 C2 1.379(6) .
N1 C6 1.385(6) .
N1 H1A 0.88 .
C2 N3 1.298(6) .
C2 N2 1.325(6) .
N2 H2A 0.88 .
N2 H2B 0.88 .
N3 C4 1.370(6) .
C4 N9 1.348(6) .
C4 C5 1.354(7) .
C5 N7 1.379(7) .
C5 C6 1.433(8) .
C6 O6 1.213(6) .
N7 C8 1.316(6) .
N7 C7 1.460(6) .
C7 H7A 0.98 .
C7 H7B 0.98 .
C7 H7C 0.98 .
C8 N9 1.349(6) .
C8 H8A 0.95 .
Cl1 O11 1.408(5) .
Cl1 O14 1.416(4) .
Cl1 O12 1.422(3) .
Cl1 O13 1.423(4) .

loop_
_geom_torsion_atom_site_label_1
_geom_torsion_atom_site_label_2
_geom_torsion_atom_site_label_3
_geom_torsion_atom_site_label_4
_geom_torsion
_geom_torsion_site_symmetry_1
C6 N1 C2 N3 2.7(9) .
C6 N1 C2 N2 -177.6(5) .
N2 C2 N3 C4 179.2(5) .
N1 C2 N3 C4 -1.1(8) .
C2 N3 C4 N9 -178.7(5) .
C2 N3 C4 C5 1.6(8) .
N9 C4 C5 N7 1.4(7) .
N3 C4 C5 N7 -178.8(5) .
N9 C4 C5 C6 176.7(5) .
N3 C4 C5 C6 -3.6(10) .
C2 N1 C6 O6 175.9(5) .
C2 N1 C6 C5 -3.9(7) .
C4 C5 C6 O6 -175.6(6) .
N7 C5 C6 O6 -1.5(12) .
C4 C5 C6 N1 4.2(8) .
N7 C5 C6 N1 178.3(6) .
C4 C5 N7 C8 -2.0(7) .
C6 C5 N7 C8 -176.7(7) .
C4 C5 N7 C7 -175.4(5) .
C6 C5 N7 C7 9.9(11) .
C5 N7 C8 N9 1.8(7) .
C7 N7 C8 N9 175.5(5) .
C5 C4 N9 C8 -0.4(6) .
N3 C4 N9 C8 179.9(5) .
C5 C4 N9 Pt1 -179.0(4) .
N3 C4 N9 Pt1 1.2(8) .
N7 C8 N9 C4 -0.9(6) .
N7 C8 N9 Pt1 177.8(3) .
N11 Pt1 N9 C4 46.0(4) 3_556
N11 Pt1 N9 C4 -134.0(4) .
N11 Pt1 N9 C8 -132.4(4) 3_556
N11 Pt1 N9 C8 47.6(4) .
